data_4308055
loop_
_publ_author_name
'Kuppuswamy Arumugam'
'James E. Bollinger'
'Mark Fink'
'James P. Donahue'

_publ_contact_author_email donahue@tulane.edu
_publ_contact_author_fax 504-865-5596
_publ_contact_author_phone 504-862-3562
_publ_section_title
;
Preparation and Isolation of Dithiolene Thiophosphoryl Molecules as Stable,
Protected Forms of Dithiolene Ligands
;
_journal_name_full 'Inorganic Chemistry'
_journal_page_first 3283
_journal_page_last 3288
_journal_paper_doi 10.1021/ic0700203
_journal_volume 46
_journal_year 2007
_chemical_formula_sum 'C17 H17 O2 P S4'
_chemical_formula_weight 412.52
_chemical_melting_point 140
_chemical_name_systematic
; 
 ? 
;
_space_group_IT_number 14
_symmetry_cell_setting monoclinic
_symmetry_space_group_name_Hall '-P 2yn'
_symmetry_space_group_name_H-M 'P 1 21/n 1'
_atom_sites_solution_hydrogens geom
_atom_sites_solution_primary direct
_atom_sites_solution_secondary difmap
_audit_creation_method SHELXL-97
_cell_angle_alpha 90.00
_cell_angle_beta 92.991(2)
_cell_angle_gamma 90.00
_cell_formula_units_Z 4
_cell_length_a 5.8333(8)
_cell_length_b 16.246(2)
_cell_length_c 19.129(3)
_cell_measurement_reflns_used 5978
_cell_measurement_temperature 100(2)
_cell_measurement_theta_max 28.09
_cell_measurement_theta_min 2.47
_cell_volume 1810.3(4)
_computing_cell_refinement 'Bruker SMART (Bruker-AXS, 2000)'
_computing_data_collection 'Bruker SMART (Bruker-AXS, 2000)'
_computing_data_reduction 'Bruker SAINT+ (Bruker-AXS, 2004)'
_computing_molecular_graphics 'Bruker SHELXTL (Bruker-AXS, 2000a)'
_computing_publication_material 'Bruker SHELXTL (Bruker-AXS, 2000a)'
_computing_structure_refinement 'SHELXL-97 (Sheldrick, 1997)'
_computing_structure_solution 'SHELXS-97 (Sheldrick, 1990)'
_diffrn_ambient_temperature 100(2)
_diffrn_measured_fraction_theta_full 0.999
_diffrn_measured_fraction_theta_max 0.966
_diffrn_measurement_device_type 'Bruker-AXS SMART APEX'
_diffrn_measurement_method 'phi and omega scans'
_diffrn_radiation_monochromator graphite
_diffrn_radiation_source 'fine-focus sealed tube'
_diffrn_radiation_type MoK\a
_diffrn_radiation_wavelength 0.71073
_diffrn_reflns_av_R_equivalents 0.0516
_diffrn_reflns_av_sigmaI/netI 0.0526
_diffrn_reflns_limit_h_max 7
_diffrn_reflns_limit_h_min -7
_diffrn_reflns_limit_k_max 21
_diffrn_reflns_limit_k_min -21
_diffrn_reflns_limit_l_max 24
_diffrn_reflns_limit_l_min -25
_diffrn_reflns_number 15929
_diffrn_reflns_theta_full 25.00
_diffrn_reflns_theta_max 28.23
_diffrn_reflns_theta_min 1.65
_exptl_absorpt_coefficient_mu 0.621
_exptl_absorpt_correction_T_max 0.9877
_exptl_absorpt_correction_T_min 0.8120
_exptl_absorpt_correction_type multi-scan
_exptl_absorpt_process_details 'SADABS (Sheldrick, 2002)'
_exptl_crystal_colour 'pale yellow'
_exptl_crystal_density_diffrn 1.514
_exptl_crystal_density_meas 0
_exptl_crystal_density_method 'not measured'
_exptl_crystal_description needle
_exptl_crystal_F_000 856
_exptl_crystal_size_max 0.35
_exptl_crystal_size_mid 0.06
_exptl_crystal_size_min 0.02
_refine_diff_density_max 0.864
_refine_diff_density_min -0.325
_refine_diff_density_rms 0.100
_refine_ls_extinction_method none
_refine_ls_goodness_of_fit_ref 1.077
_refine_ls_hydrogen_treatment constr
_refine_ls_matrix_type full
_refine_ls_number_parameters 220
_refine_ls_number_reflns 4313
_refine_ls_number_restraints 0
_refine_ls_restrained_S_all 1.077
_refine_ls_R_factor_all 0.0695
_refine_ls_R_factor_gt 0.0534
_refine_ls_shift/su_max 0.000
_refine_ls_shift/su_mean 0.000
_refine_ls_structure_factor_coef Fsqd
_refine_ls_weighting_details 'calc w=1/[\s^2^(Fo^2^)+(0.0544P)^2^+1.8017P] where P=(Fo^2^+2Fc^2^)/3'
_refine_ls_weighting_scheme calc
_refine_ls_wR_factor_gt 0.1143
_refine_ls_wR_factor_ref 0.1212
_reflns_number_gt 3499
_reflns_number_total 4313
_reflns_threshold_expression >2\s(I)
_cod_data_source_file ic0700203si20070105_024028_2.cif
_cod_data_source_block ((H3CO-p-C6H4)2C2S2)P(S)(SCH3)_1
_cod_database_code 4308055

loop_
_symmetry_equiv_pos_as_xyz
'x, y, z'
'-x+1/2, y+1/2, -z+1/2'
'-x, -y, -z'
'x-1/2, -y-1/2, z-1/2'

loop_
_atom_site_label
_atom_site_type_symbol
_atom_site_fract_x
_atom_site_fract_y
_atom_site_fract_z
_atom_site_U_iso_or_equiv
_atom_site_adp_type
_atom_site_occupancy
_atom_site_symmetry_multiplicity
_atom_site_calc_flag
_atom_site_refinement_flags
_atom_site_disorder_assembly
_atom_site_disorder_group
S1 S 0.89791(12) 0.41652(4) 0.20113(4) 0.01530(17) Uani 1 1 d . . .
S2 S 1.18808(13) 0.46867(4) 0.07507(4) 0.01532(17) Uani 1 1 d . . .
S3 S 1.16281(13) 0.26386(5) 0.11708(4) 0.01934(18) Uani 1 1 d . . .
S4 S 0.72470(13) 0.34907(5) 0.03592(4) 0.01984(18) Uani 1 1 d . . .
P1 P 0.97669(13) 0.37137(5) 0.10245(4) 0.01473(17) Uani 1 1 d . . .
O1 O 1.2220(4) 0.58511(14) 0.49620(11) 0.0215(5) Uani 1 1 d . . .
O2 O 1.8932(4) 0.77216(13) 0.15569(11) 0.0193(5) Uani 1 1 d . . .
C1 C 1.1232(5) 0.48953(17) 0.21287(15) 0.0133(6) Uani 1 1 d . . .
C2 C 1.2480(5) 0.51265(17) 0.15907(14) 0.0133(6) Uani 1 1 d . . .
C3 C 1.1486(5) 0.51685(17) 0.28665(15) 0.0139(6) Uani 1 1 d . . .
C4 C 1.3465(5) 0.49840(18) 0.32839(15) 0.0157(6) Uani 1 1 d . . .
H4 H 1.4688 0.4690 0.3089 0.019 Uiso 1 1 calc R . .
C5 C 1.3650(5) 0.52274(19) 0.39797(16) 0.0183(6) Uani 1 1 d . . .
H5 H 1.4995 0.5099 0.4260 0.022 Uiso 1 1 calc R . .
C6 C 1.1873(5) 0.56589(18) 0.42674(15) 0.0157(6) Uani 1 1 d . . .
C7 C 0.9910(5) 0.58524(18) 0.38632(16) 0.0172(6) Uani 1 1 d . . .
H7 H 0.8702 0.6154 0.4058 0.021 Uiso 1 1 calc R . .
C8 C 0.9729(5) 0.55989(19) 0.31655(15) 0.0172(6) Uani 1 1 d . . .
H8 H 0.8374 0.5724 0.2889 0.021 Uiso 1 1 calc R . .
C9 C 1.0430(6) 0.6286(2) 0.52836(16) 0.0242(7) Uani 1 1 d . . .
H9A H 1.0233 0.6829 0.5064 0.036 Uiso 1 1 calc R . .
H9B H 1.0834 0.6354 0.5784 0.036 Uiso 1 1 calc R . .
H9C H 0.8995 0.5975 0.5223 0.036 Uiso 1 1 calc R . .
C10 C 1.4259(5) 0.57786(17) 0.15953(14) 0.0130(6) Uani 1 1 d . . .
C11 C 1.4207(5) 0.64536(18) 0.20520(15) 0.0170(6) Uani 1 1 d . . .
H11 H 1.3049 0.6481 0.2382 0.020 Uiso 1 1 calc R . .
C12 C 1.5797(5) 0.70750(18) 0.20301(15) 0.0161(6) Uani 1 1 d . . .
H12 H 1.5740 0.7520 0.2351 0.019 Uiso 1 1 calc R . .
C13 C 1.7500(5) 0.70607(17) 0.15424(15) 0.0141(6) Uani 1 1 d . . .
C14 C 1.7598(5) 0.64003(18) 0.10860(15) 0.0158(6) Uani 1 1 d . . .
H14 H 1.8752 0.6379 0.0754 0.019 Uiso 1 1 calc R . .
C15 C 1.5993(5) 0.57675(18) 0.11171(15) 0.0154(6) Uani 1 1 d . . .
H15 H 1.6079 0.5316 0.0804 0.018 Uiso 1 1 calc R . .
C16 C 2.0540(5) 0.7771(2) 0.10155(17) 0.0221(7) Uani 1 1 d . . .
H16A H 2.1610 0.7307 0.1059 0.033 Uiso 1 1 calc R . .
H16B H 2.1397 0.8289 0.1061 0.033 Uiso 1 1 calc R . .
H16C H 1.9710 0.7752 0.0557 0.033 Uiso 1 1 calc R . .
C17 C 1.3828(5) 0.29470(19) 0.18185(16) 0.0185(6) Uani 1 1 d . . .
H17A H 1.4578 0.3449 0.1662 0.028 Uiso 1 1 calc R . .
H17B H 1.4968 0.2507 0.1880 0.028 Uiso 1 1 calc R . .
H17C H 1.3130 0.3053 0.2265 0.028 Uiso 1 1 calc R . .

loop_
_atom_site_aniso_label
_atom_site_aniso_U_11
_atom_site_aniso_U_22
_atom_site_aniso_U_33
_atom_site_aniso_U_23
_atom_site_aniso_U_13
_atom_site_aniso_U_12
S1 0.0177(4) 0.0149(4) 0.0136(3) -0.0013(3) 0.0044(3) -0.0031(3)
S2 0.0194(4) 0.0151(4) 0.0117(3) -0.0011(3) 0.0024(3) -0.0040(3)
S3 0.0213(4) 0.0153(4) 0.0215(4) -0.0005(3) 0.0018(3) 0.0012(3)
S4 0.0188(4) 0.0223(4) 0.0183(4) -0.0035(3) -0.0014(3) -0.0027(3)
P1 0.0160(4) 0.0139(4) 0.0143(4) -0.0006(3) 0.0014(3) -0.0010(3)
O1 0.0266(12) 0.0268(12) 0.0113(10) -0.0040(9) 0.0014(9) 0.0029(9)
O2 0.0205(11) 0.0198(11) 0.0180(11) -0.0036(9) 0.0040(9) -0.0072(9)
C1 0.0141(14) 0.0091(13) 0.0166(14) -0.0011(11) -0.0012(11) 0.0000(11)
C2 0.0179(14) 0.0111(13) 0.0109(13) -0.0016(10) 0.0000(11) 0.0031(11)
C3 0.0159(14) 0.0119(13) 0.0141(14) 0.0027(11) 0.0019(11) -0.0014(11)
C4 0.0130(14) 0.0169(14) 0.0177(15) 0.0012(12) 0.0042(11) 0.0014(11)
C5 0.0160(14) 0.0233(16) 0.0152(15) 0.0032(12) -0.0021(11) 0.0008(12)
C6 0.0200(15) 0.0155(14) 0.0117(14) 0.0012(11) 0.0024(11) -0.0032(11)
C7 0.0158(14) 0.0171(15) 0.0190(15) -0.0006(12) 0.0050(11) 0.0011(11)
C8 0.0160(14) 0.0207(15) 0.0149(14) 0.0012(12) -0.0005(11) -0.0006(12)
C9 0.0289(18) 0.0264(17) 0.0177(15) -0.0025(13) 0.0049(13) 0.0000(14)
C10 0.0123(13) 0.0157(14) 0.0106(13) 0.0027(11) -0.0014(10) -0.0004(11)
C11 0.0185(15) 0.0175(15) 0.0151(14) -0.0022(12) 0.0036(11) 0.0009(12)
C12 0.0203(15) 0.0125(14) 0.0154(14) -0.0039(11) 0.0007(11) -0.0009(11)
C13 0.0145(14) 0.0143(14) 0.0132(14) 0.0027(11) -0.0015(11) -0.0013(11)
C14 0.0162(14) 0.0180(15) 0.0133(14) 0.0006(11) 0.0035(11) 0.0012(11)
C15 0.0171(14) 0.0155(14) 0.0134(14) -0.0018(11) 0.0003(11) 0.0004(11)
C16 0.0217(16) 0.0225(16) 0.0227(17) 0.0005(13) 0.0075(13) -0.0040(13)
C17 0.0167(15) 0.0209(16) 0.0178(15) 0.0032(12) -0.0015(12) -0.0001(12)

loop_
_atom_type_symbol
_atom_type_description
_atom_type_scat_dispersion_real
_atom_type_scat_dispersion_imag
_atom_type_scat_source
C C 0.0033 0.0016 'International Tables Vol C Tables 4.2.6.8 and 6.1.1.4'
H H 0.0000 0.0000 'International Tables Vol C Tables 4.2.6.8 and 6.1.1.4'
O O 0.0106 0.0060 'International Tables Vol C Tables 4.2.6.8 and 6.1.1.4'
P P 0.1023 0.0942 'International Tables Vol C Tables 4.2.6.8 and 6.1.1.4'
S S 0.1246 0.1234 'International Tables Vol C Tables 4.2.6.8 and 6.1.1.4'

loop_
_geom_angle_atom_site_label_1
_geom_angle_atom_site_label_2
_geom_angle_atom_site_label_3
_geom_angle
_geom_angle_site_symmetry_1
_geom_angle_site_symmetry_3
_geom_angle_publ_flag
C1 S1 P1 98.74(10) . . ?
C2 S2 P1 99.70(10) . . ?
C17 S3 P1 101.99(11) . . ?
S4 P1 S3 107.91(5) . . ?
S4 P1 S2 114.62(5) . . ?
S3 P1 S2 111.14(5) . . ?
S4 P1 S1 117.67(5) . . ?
S3 P1 S1 108.15(4) . . ?
S2 P1 S1 96.94(4) . . ?
C6 O1 C9 117.2(2) . . ?
C13 O2 C16 117.0(2) . . ?
C2 C1 C3 127.9(3) . . ?
C2 C1 S1 121.1(2) . . ?
C3 C1 S1 111.0(2) . . ?
C1 C2 C10 127.0(3) . . ?
C1 C2 S2 119.4(2) . . ?
C10 C2 S2 113.4(2) . . ?
C8 C3 C4 118.5(3) . . ?
C8 C3 C1 120.3(3) . . ?
C4 C3 C1 121.2(3) . . ?
C5 C4 C3 120.4(3) . . ?
C4 C5 C6 120.1(3) . . ?
O1 C6 C7 124.5(3) . . ?
O1 C6 C5 115.1(3) . . ?
C7 C6 C5 120.4(3) . . ?
C6 C7 C8 119.1(3) . . ?
C3 C8 C7 121.5(3) . . ?
C15 C10 C11 117.2(3) . . ?
C15 C10 C2 121.1(3) . . ?
C11 C10 C2 121.6(2) . . ?
C12 C11 C10 121.3(3) . . ?
C11 C12 C13 120.8(3) . . ?
O2 C13 C14 125.3(3) . . ?
O2 C13 C12 115.5(3) . . ?
C14 C13 C12 119.2(3) . . ?
C13 C14 C15 119.6(3) . . ?
C14 C15 C10 121.9(3) . . ?

loop_
_geom_bond_atom_site_label_1
_geom_bond_atom_site_label_2
_geom_bond_distance
_geom_bond_site_symmetry_2
_geom_bond_publ_flag
S1 C1 1.776(3) . ?
S1 P1 2.0984(10) . ?
S2 C2 1.777(3) . ?
S2 P1 2.0882(10) . ?
S3 C17 1.807(3) . ?
S3 P1 2.0678(11) . ?
S4 P1 1.9277(11) . ?
O1 C6 1.370(3) . ?
O1 C9 1.426(4) . ?
O2 C13 1.360(3) . ?
O2 C16 1.435(3) . ?
C1 C2 1.345(4) . ?
C1 C3 1.479(4) . ?
C2 C10 1.483(4) . ?
C3 C8 1.388(4) . ?
C3 C4 1.401(4) . ?
C4 C5 1.387(4) . ?
C5 C6 1.389(4) . ?
C6 C7 1.384(4) . ?
C7 C8 1.395(4) . ?
C10 C15 1.399(4) . ?
C10 C11 1.403(4) . ?
C11 C12 1.373(4) . ?
C12 C13 1.398(4) . ?
C13 C14 1.386(4) . ?
C14 C15 1.394(4) . ?

loop_
_cod_related_entry_id
_cod_related_entry_database
_cod_related_entry_code
1 ChemSpider 21155864
